data_1001463
loop_
_publ_author_name
'Costentin, G.'
'Borel, M. M.'
'Grandin, A.'
'Leclaire, A.'
'Raveau, B.'

_publ_section_title 'Stucture of \b-TlMo~2~P~3~O~13~'
_journal_coden_ASTM ACSCEE
_journal_issue 6
_journal_name_full
;
 Acta Crystallographica, Section C: Crystal Structure Communications
;
_journal_page_first 1136
_journal_page_last 1138
_journal_paper_doi 10.1107/s0108270190013282
_journal_volume 47
_journal_year 1991
_chemical_formula_structural 'Tl ((Mo2 P O6) (P2 O7))'
_chemical_formula_sum 'Mo2 O13 P3 Tl'
_chemical_name_systematic
;
Thallium dimolybdo(V)phosphatediphosphate - \b
;
_space_group_IT_number 14
_symmetry_cell_setting monoclinic
_symmetry_Int_Tables_number 14
_symmetry_space_group_name_Hall '-P 2ybc'
_symmetry_space_group_name_H-M 'P 1 21/c 1'
_cell_angle_alpha 90
_cell_angle_beta 107.099(7)
_cell_angle_gamma 90
_cell_formula_units_Z 4
_cell_length_a 9.7536(3)
_cell_length_b 19.0640(16)
_cell_length_c 6.3945(7)
_cell_volume 1136.5
_refine_ls_R_factor_all 0.047
_cod_database_code 1001463

loop_
_symmetry_equiv_pos_as_xyz
x,y,z
-x,1/2+y,1/2-z
-x,-y,-z
x,1/2-y,1/2+z

loop_
_atom_site_label
_atom_site_type_symbol
_atom_site_symmetry_multiplicity
_atom_site_Wyckoff_symbol
_atom_site_fract_x
_atom_site_fract_y
_atom_site_fract_z
_atom_site_occupancy
_atom_site_attached_hydrogens
_atom_site_calc_flag
Mo1 Mo5+ 4 e 0.0643(2) 0.16279(9) 0.3898(3) 1. 0 d
Mo2 Mo5+ 4 e 0.6174(2) 0.37407(9) 0.1872(3) 1. 0 d
P1 P5+ 4 e 0.2939(6) 0.5896(3) 0.2658(9) 1. 0 d
P2 P5+ 4 e 0.3050(5) 0.4652(3) 0.0077(8) 1. 0 d
P3 P5+ 4 e -0.0344(5) 0.3246(3) 0.3445(8) 1. 0 d
Tl1 Tl1+ 4 e 0.0278(4) 0.0001(2) -0.0143(7) 0.5 0 d
Tl2 Tl1+ 4 e 0.3576(2) 0.1590(1) 0.0415(4) 0.5 0 d
O1 O2- 4 e 0.215(1) 0.2098(7) 0.456(2) 1. 0 d
O2 O2- 4 e 0.061(1) 0.1546(8) 0.075(2) 1. 0 d
O3 O2- 4 e 0.051(1) 0.1520(7) 0.695(2) 1. 0 d
O4 O2- 4 e 0.154(1) 0.0641(1) 0.428(2) 1. 0 d
O5 O2- 4 e -0.069(1) 0.2467(7) 0.328(2) 1. 0 d
O6 O2- 4 e -0.136(1) 0.1071(7) 0.284(2) 1. 0 d
O7 O2- 4 e 0.572(1) 0.2900(7) 0.187(2) 1. 0 d
O8 O2- 4 e 0.626(1) 0.3720(8) 0.870(2) 1. 0 d
O9 O2- 4 e 0.621(1) 0.3997(7) 0.493(2) 1. 0 d
O10 O2- 4 e 0.830(1) 0.3674(8) 0.290(2) 1. 0 d
O11 O2- 4 e 0.411(1) 0.4066(7) 0.078(2) 1. 0 d
O12 O2- 4 e 0.666(1) 0.4840(7) 0.150(2) 1. 0 d
O13 O2- 4 e 0.306(1) 0.5068(7) 0.226(2) 1. 0 d

loop_
_atom_type_symbol
_atom_type_oxidation_number
Mo5+ 5.000
P5+ 5.000
Tl1+ 1.000
O2- -2.000
